data_4508323
loop_
_publ_author_name
'Hwang, Doomi'
'Lee, Eunji'
'Jung, Jong Hwa'
'Lee, Shim Sung'
'Park, Ki-Min'

_publ_section_title
;
 Formation of Calix[4]arene-Based Supramolecular Gels Triggered by K+and
 Rb+: Exemplification of a Structure--Property Relationship
;
_journal_issue 10
_journal_name_full 'Crystal Growth &amp; Design'
_journal_page_first 4177
_journal_paper_doi 10.1021/cg401084w
_journal_volume 13
_journal_year 2013
_chemical_formula_moiety
;
C110 H100 O38 Rb4, (C H4 O), 3(H2 O)
;
_chemical_formula_sum 'C111 H110 O42 Rb4'
_chemical_formula_weight 2457.87
_chemical_name_systematic
; 
 ? 
;
_space_group_IT_number 60
_symmetry_cell_setting orthorhombic
_symmetry_space_group_name_Hall '-P 2n 2ab'
_symmetry_space_group_name_H-M 'P b c n'
_atom_sites_solution_hydrogens geom
_atom_sites_solution_primary direct
_atom_sites_solution_secondary difmap
_audit_creation_method SHELXL-97
_cell_angle_alpha 90.00
_cell_angle_beta 90.00
_cell_angle_gamma 90.00
_cell_formula_units_Z 4
_cell_length_a 30.8147(5)
_cell_length_b 19.4575(3)
_cell_length_c 17.4680(3)
_cell_measurement_reflns_used 8337
_cell_measurement_temperature 173(2)
_cell_measurement_theta_max 21.92
_cell_measurement_theta_min 2.24
_cell_volume 10473.4(3)
_computing_cell_refinement 'Bruker APEX2'
_computing_data_collection 'Bruker APEX2'
_computing_data_reduction 'Bruker APEX2'
_computing_molecular_graphics 'Bruker SHELXTL'
_computing_publication_material 'Bruker SHELXTL'
_computing_structure_refinement 'SHELXL-97 (Sheldrick, 2008)'
_computing_structure_solution 'SHELXS-97 (Sheldrick, 2008)'
_diffrn_ambient_temperature 173(2)
_diffrn_measured_fraction_theta_full 0.993
_diffrn_measured_fraction_theta_max 0.993
_diffrn_measurement_device_type 'Bruker APEX-II CCD'
_diffrn_measurement_method '\f and \w scans'
_diffrn_radiation_monochromator graphite
_diffrn_radiation_source 'fine-focus sealed tube'
_diffrn_radiation_type MoK\a
_diffrn_radiation_wavelength 0.71073
_diffrn_reflns_av_R_equivalents 0.0822
_diffrn_reflns_av_sigmaI/netI 0.1168
_diffrn_reflns_limit_h_max 34
_diffrn_reflns_limit_h_min -41
_diffrn_reflns_limit_k_max 25
_diffrn_reflns_limit_k_min -20
_diffrn_reflns_limit_l_max 23
_diffrn_reflns_limit_l_min -13
_diffrn_reflns_number 69624
_diffrn_reflns_theta_full 28.32
_diffrn_reflns_theta_max 28.32
_diffrn_reflns_theta_min 1.70
_exptl_absorpt_coefficient_mu 1.952
_exptl_absorpt_correction_T_max 0.7021
_exptl_absorpt_correction_T_min 0.6149
_exptl_absorpt_correction_type multi-scan
_exptl_absorpt_process_details SADABS
_exptl_crystal_colour colourless
_exptl_crystal_density_diffrn 1.559
_exptl_crystal_density_method 'not measured'
_exptl_crystal_description block
_exptl_crystal_F_000 5040
_exptl_crystal_size_max 0.28
_exptl_crystal_size_mid 0.21
_exptl_crystal_size_min 0.20
_refine_diff_density_max 0.916
_refine_diff_density_min -0.645
_refine_diff_density_rms 0.091
_refine_ls_extinction_method none
_refine_ls_goodness_of_fit_ref 1.078
_refine_ls_hydrogen_treatment constr
_refine_ls_matrix_type full
_refine_ls_number_parameters 722
_refine_ls_number_reflns 12956
_refine_ls_number_restraints 56
_refine_ls_restrained_S_all 1.106
_refine_ls_R_factor_all 0.1717
_refine_ls_R_factor_gt 0.0773
_refine_ls_shift/su_max 0.001
_refine_ls_shift/su_mean 0.000
_refine_ls_structure_factor_coef Fsqd
_refine_ls_weighting_details 'calc w=1/[\s^2^(Fo^2^)+(0.0531P)^2^+28.5144P] where P=(Fo^2^+2Fc^2^)/3'
_refine_ls_weighting_scheme calc
_refine_ls_wR_factor_gt 0.1597
_refine_ls_wR_factor_ref 0.1877
_reflns_number_gt 6552
_reflns_number_total 12956
_reflns_threshold_expression >2sigma(I)
_cod_data_source_file cg401084w_si_002.cif
_cod_data_source_block compound3
_cod_depositor_comments
;
The following automatic conversions were performed:

'_symmetry_cell_setting' value 'Orthorhombic' changed to
'orthorhombic' according to
/home/saulius/struct/CIF-dictionaries/cif_core.dic dictionary named
'cif_core.dic' version 2.4.2 from 2011-04-26.

Automatic conversion script
Id: cif_fix_values 1891 2012-01-12 08:04:46Z andrius 
;
_cod_original_sg_symbol_H-M Pbcn
_cod_database_code 4508323

loop_
_symmetry_equiv_pos_as_xyz
'x, y, z'
'-x+1/2, -y+1/2, z+1/2'
'-x, y, -z+1/2'
'x+1/2, -y+1/2, -z'
'-x, -y, -z'
'x-1/2, y-1/2, -z-1/2'
'x, -y, z-1/2'
'-x-1/2, y-1/2, z'

loop_
_atom_site_label
_atom_site_type_symbol
_atom_site_fract_x
_atom_site_fract_y
_atom_site_fract_z
_atom_site_U_iso_or_equiv
_atom_site_adp_type
_atom_site_occupancy
_atom_site_symmetry_multiplicity
_atom_site_calc_flag
_atom_site_refinement_flags
_atom_site_disorder_assembly
_atom_site_disorder_group
Rb1 Rb 0.25790(2) 0.41470(3) 0.19515(3) 0.04833(19) Uani 1 1 d . . .
Rb2 Rb 0.40252(2) 0.36134(3) 0.17401(4) 0.0531(2) Uani 1 1 d . . .
O1 O 0.18160(11) 0.49923(17) 0.27409(19) 0.0304(8) Uani 1 1 d . . .
O2 O 0.26449(13) 0.5360(2) 0.2776(3) 0.0591(13) Uani 1 1 d . . .
O3 O 0.25255(16) 0.6173(2) 0.3640(2) 0.0674(15) Uani 1 1 d . . .
H3 H 0.2791 0.6082 0.3920 0.081 Uiso 1 1 d R . .
O4 O 0.13679(14) 0.2909(2) 0.3150(2) 0.0467(10) Uani 1 1 d U . .
O5 O 0.05886(19) 0.2156(3) 0.3117(3) 0.099(2) Uani 1 1 d . . .
O6 O 0.08383(18) 0.1583(2) 0.4108(3) 0.0749(15) Uani 1 1 d . . .
O7 O 0.22396(12) 0.29226(19) 0.1134(2) 0.0412(10) Uani 1 1 d . . .
O8 O 0.31122(13) 0.3014(2) 0.1393(2) 0.0451(10) Uani 1 1 d . . .
O9 O 0.32340(13) 0.2129(2) 0.0606(2) 0.0489(11) Uani 1 1 d . . .
H9 H 0.3541 0.2248 0.0642 0.059 Uiso 1 1 d R . .
O10 O 0.10255(11) 0.42222(18) 0.0822(2) 0.0335(9) Uani 1 1 d . . .
O11 O 0.02368(13) 0.3643(2) 0.0812(3) 0.0557(12) Uani 1 1 d . . .
O12 O 0.00417(14) 0.4206(2) -0.0240(3) 0.0590(12) Uani 1 1 d . . .
H12 H -0.0244 0.3998 -0.0182 0.071 Uiso 1 1 d R . .
O13 O 0.43751(12) 0.45257(18) 0.3093(2) 0.0382(9) Uani 1 1 d . . .
O14 O 0.35137(13) 0.4427(2) 0.2724(3) 0.0597(13) Uani 1 1 d . . .
O15 O 0.34154(16) 0.5497(2) 0.3107(3) 0.0839(16) Uani 1 1 d U . .
H15 H 0.3126 0.5478 0.2884 0.101 Uiso 1 1 d R . .
O16 O 0.51618(13) 0.2776(2) 0.3696(2) 0.0477(11) Uani 1 1 d . . .
O17 O 0.59749(14) 0.2391(2) 0.4158(3) 0.0604(13) Uani 1 1 d . . .
O18 O 0.56765(12) 0.1471(2) 0.4695(2) 0.0479(11) Uani 1 1 d . . .
C1 C 0.13746(17) 0.4839(3) 0.2827(3) 0.0300(12) Uani 1 1 d . . .
C2 C 0.10830(17) 0.5104(3) 0.2296(3) 0.0341(13) Uani 1 1 d . . .
C3 C 0.0644(2) 0.4996(3) 0.2430(4) 0.0496(16) Uani 1 1 d . . .
H3A H 0.0440 0.5163 0.2085 0.060 Uiso 1 1 calc R . .
C4 C 0.0510(2) 0.4640(3) 0.3078(4) 0.0544(18) Uani 1 1 d . . .
H4 H 0.0215 0.4589 0.3179 0.065 Uiso 1 1 calc R . .
C5 C 0.0807(2) 0.4366(3) 0.3566(3) 0.0469(16) Uani 1 1 d . . .
H5 H 0.0711 0.4115 0.3988 0.056 Uiso 1 1 calc R . .
C6 C 0.12483(19) 0.4451(3) 0.3451(3) 0.0356(14) Uani 1 1 d . . .
C7 C 0.1797(2) 0.3089(3) 0.3242(3) 0.0412(15) Uani 1 1 d . . .
C8 C 0.1907(2) 0.3667(3) 0.3680(3) 0.0370(14) Uani 1 1 d . . .
C9 C 0.2347(2) 0.3785(3) 0.3818(3) 0.0435(15) Uani 1 1 d . . .
H9A H 0.2428 0.4168 0.4104 0.052 Uiso 1 1 calc R . .
C10 C 0.2666(2) 0.3350(3) 0.3544(3) 0.0519(18) Uani 1 1 d . . .
H10 H 0.2956 0.3420 0.3670 0.062 Uiso 1 1 calc R . .
C11 C 0.2544(2) 0.2804(3) 0.3076(3) 0.0541(18) Uani 1 1 d . . .
H11 H 0.2759 0.2523 0.2870 0.065 Uiso 1 1 calc R . .
C12 C 0.2115(2) 0.2665(3) 0.2905(3) 0.0463(17) Uani 1 1 d . . .
C13 C 0.18125(19) 0.2670(3) 0.1144(3) 0.0360(14) Uani 1 1 d . . .
C14 C 0.1692(2) 0.2225(3) 0.1736(3) 0.0471(17) Uani 1 1 d . . .
C15 C 0.1286(3) 0.1935(3) 0.1707(4) 0.0565(19) Uani 1 1 d . . .
H15A H 0.1204 0.1620 0.2080 0.068 Uiso 1 1 calc R . .
C16 C 0.0995(2) 0.2104(3) 0.1128(4) 0.0519(17) Uani 1 1 d . . .
H16 H 0.0723 0.1899 0.1112 0.062 Uiso 1 1 calc R . .
C17 C 0.1114(2) 0.2579(3) 0.0575(3) 0.0424(15) Uani 1 1 d . . .
H17 H 0.0915 0.2704 0.0200 0.051 Uiso 1 1 calc R . .
C18 C 0.15283(18) 0.2874(3) 0.0573(3) 0.0334(13) Uani 1 1 d . . .
C19 C 0.14433(17) 0.4489(3) 0.0729(3) 0.0313(13) Uani 1 1 d . . .
C20 C 0.17467(17) 0.4110(3) 0.0312(3) 0.0309(12) Uani 1 1 d . . .
C21 C 0.21572(18) 0.4402(3) 0.0220(3) 0.0400(15) Uani 1 1 d . . .
H21 H 0.2368 0.4161 -0.0050 0.048 Uiso 1 1 calc R . .
C22 C 0.22573(19) 0.5035(3) 0.0519(3) 0.0424(15) Uani 1 1 d . . .
H22 H 0.2527 0.5230 0.0424 0.051 Uiso 1 1 calc R . .
C23 C 0.19585(19) 0.5377(3) 0.0955(3) 0.0404(15) Uani 1 1 d . . .
H23 H 0.2034 0.5797 0.1173 0.049 Uiso 1 1 calc R . .
C24 C 0.15441(18) 0.5112(3) 0.1082(3) 0.0327(13) Uani 1 1 d . . .
C25 C 0.1572(2) 0.4143(3) 0.4012(3) 0.0426(15) Uani 1 1 d . . .
H25A H 0.1722 0.4517 0.4266 0.051 Uiso 1 1 calc R . .
H25B H 0.1412 0.3893 0.4400 0.051 Uiso 1 1 calc R . .
C26 C 0.1998(3) 0.2060(3) 0.2395(4) 0.061(2) Uani 1 1 d . . .
H26A H 0.1865 0.1707 0.2710 0.073 Uiso 1 1 calc R . .
H26B H 0.2263 0.1870 0.2185 0.073 Uiso 1 1 calc R . .
C27 C 0.16402(18) 0.3409(3) -0.0017(3) 0.0363(14) Uani 1 1 d . . .
H27A H 0.1397 0.3456 -0.0367 0.044 Uiso 1 1 calc R . .
H27B H 0.1887 0.3249 -0.0311 0.044 Uiso 1 1 calc R . .
C28 C 0.12276(19) 0.5496(3) 0.1591(3) 0.0398(14) Uani 1 1 d . . .
H28A H 0.0973 0.5613 0.1291 0.048 Uiso 1 1 calc R . .
H28B H 0.1362 0.5923 0.1753 0.048 Uiso 1 1 calc R . .
C29 C 0.1924(2) 0.5623(3) 0.3124(3) 0.0445(16) Uani 1 1 d . . .
H29A H 0.1795 0.5621 0.3631 0.053 Uiso 1 1 calc R . .
H29B H 0.1800 0.6005 0.2842 0.053 Uiso 1 1 calc R . .
C30 C 0.2404(2) 0.5728(3) 0.3197(3) 0.0400(15) Uani 1 1 d . . .
C31 C 0.1204(3) 0.2558(5) 0.3791(6) 0.114(3) Uani 1 1 d U . .
H31A H 0.1103 0.2899 0.4155 0.136 Uiso 1 1 calc R . .
H31B H 0.1444 0.2317 0.4030 0.136 Uiso 1 1 calc R . .
C32 C 0.0855(2) 0.2063(4) 0.3675(4) 0.0519(17) Uani 1 1 d U . .
C33 C 0.2523(2) 0.2493(4) 0.0694(4) 0.060(2) Uani 1 1 d . . .
H33A H 0.2496 0.2606 0.0156 0.072 Uiso 1 1 calc R . .
H33B H 0.2440 0.2016 0.0760 0.072 Uiso 1 1 calc R . .
C34 C 0.2986(2) 0.2585(3) 0.0939(3) 0.0393(14) Uani 1 1 d . . .
C35 C 0.07310(18) 0.4441(3) 0.0248(4) 0.0448(15) Uani 1 1 d . . .
H35A H 0.0856 0.4361 -0.0254 0.054 Uiso 1 1 calc R . .
H35B H 0.0677 0.4930 0.0301 0.054 Uiso 1 1 calc R . .
C36 C 0.03124(19) 0.4055(3) 0.0319(4) 0.0420(15) Uani 1 1 d . . .
C37 C 0.47720(18) 0.4593(3) 0.3473(3) 0.0376(14) Uani 1 1 d . . .
C38 C 0.50751(19) 0.5077(3) 0.3218(3) 0.0430(15) Uani 1 1 d . . .
C39 C 0.54487(19) 0.5168(3) 0.3659(4) 0.0473(16) Uani 1 1 d . . .
H39 H 0.5654 0.5490 0.3508 0.057 Uiso 1 1 calc R . .
C40 C 0.5517(2) 0.4792(4) 0.4306(4) 0.0541(19) Uani 1 1 d . . .
H40 H 0.5765 0.4871 0.4597 0.065 Uiso 1 1 calc R . .
C41 C 0.5227(2) 0.4300(4) 0.4534(3) 0.0504(18) Uani 1 1 d . . .
H41 H 0.5283 0.4038 0.4968 0.060 Uiso 1 1 calc R . .
C42 C 0.48450(19) 0.4189(3) 0.4114(3) 0.0431(15) Uani 1 1 d . . .
C43 C 0.4727(2) 0.2706(3) 0.3439(4) 0.0446(16) Uani 1 1 d . . .
C44 C 0.44131(19) 0.3110(3) 0.3787(3) 0.0388(14) Uani 1 1 d . . .
C45 C 0.3983(2) 0.2969(3) 0.3584(4) 0.0468(16) Uani 1 1 d . . .
H45 H 0.3761 0.3223 0.3806 0.056 Uiso 1 1 calc R . .
C46 C 0.3881(2) 0.2461(4) 0.3061(4) 0.0584(18) Uani 1 1 d . . .
H46 H 0.3592 0.2368 0.2948 0.070 Uiso 1 1 calc R . .
C47 C 0.4203(3) 0.2092(3) 0.2708(5) 0.067(2) Uani 1 1 d . . .
H47 H 0.4131 0.1755 0.2352 0.081 Uiso 1 1 calc R . .
C48 C 0.4640(2) 0.2222(3) 0.2881(4) 0.0571(19) Uani 1 1 d . . .
C49 C 0.5000 0.5497(4) 0.2500 0.056(3) Uani 1 2 d S . .
H49A H 0.5250 0.5791 0.2419 0.067 Uiso 0.50 1 calc PR . .
H49B H 0.4750 0.5791 0.2581 0.067 Uiso 0.50 1 calc PR . .
C50 C 0.4514(2) 0.3649(4) 0.4358(3) 0.0514(18) Uani 1 1 d . . .
H50A H 0.4620 0.3426 0.4819 0.062 Uiso 1 1 calc R . .
H50B H 0.4246 0.3882 0.4491 0.062 Uiso 1 1 calc R . .
C51 C 0.5000 0.1804(4) 0.2500 0.071(3) Uani 1 2 d S . .
H51A H 0.5130 0.1509 0.2884 0.085 Uiso 0.50 1 calc PR . .
H51B H 0.4870 0.1509 0.2116 0.085 Uiso 0.50 1 calc PR . .
C52 C 0.4078(2) 0.5036(4) 0.3376(4) 0.066(2) Uani 1 1 d . . .
H52A H 0.4188 0.5490 0.3257 0.079 Uiso 1 1 calc R . .
H52B H 0.4055 0.4996 0.3928 0.079 Uiso 1 1 calc R . .
C53 C 0.3639(2) 0.4944(3) 0.3022(4) 0.0504(17) Uani 1 1 d . . .
C54 C 0.5226(3) 0.2418(4) 0.4397(5) 0.084(2) Uani 1 1 d U . .
H54A H 0.4994 0.2087 0.4467 0.101 Uiso 1 1 calc R . .
H54B H 0.5215 0.2741 0.4819 0.101 Uiso 1 1 calc R . .
C55 C 0.5658(2) 0.2048(4) 0.4405(3) 0.0473(16) Uani 1 1 d . . .
O19 O 0.33180(16) 0.4648(3) 0.0962(4) 0.0904(18) Uani 1 1 d . . .
H19 H 0.3151 0.4506 0.0633 0.136 Uiso 1 1 d R . .
C56 C 0.3380(4) 0.5389(7) 0.0865(8) 0.170(5) Uani 1 1 d U . .
H56A H 0.3211 0.5631 0.1239 0.255 Uiso 1 1 calc R . .
H56B H 0.3290 0.5522 0.0361 0.255 Uiso 1 1 calc R . .
H56C H 0.3682 0.5499 0.0933 0.255 Uiso 1 1 calc R . .
O1W O 0.06986(17) 0.3301(2) 0.2133(3) 0.0758(15) Uani 0.50 1 d PU A 1
H1WA H 0.0613 0.3023 0.2541 0.114 Uiso 0.50 1 d PR A 1
H1WB H 0.0450 0.3487 0.1921 0.114 Uiso 0.50 1 d PR A 1
O20 O 0.06986(17) 0.3301(2) 0.2133(3) 0.0758(15) Uani 0.50 1 d PDU B 2
H20 H 0.0806 0.3553 0.2459 0.114 Uiso 0.50 1 calc PR B 2
C57 C 0.0287(3) 0.3046(7) 0.2403(8) 0.068(4) Uani 0.50 1 d PDU B 2
H57A H 0.0316 0.2571 0.2540 0.102 Uiso 0.50 1 calc PR B 2
H57B H 0.0074 0.3093 0.2005 0.102 Uiso 0.50 1 calc PR B 2
H57C H 0.0198 0.3306 0.2843 0.102 Uiso 0.50 1 calc PR B 2
O2W O 0.3270(4) 0.6205(8) 0.4656(6) 0.111(5) Uani 0.60 1 d P C 1
O2W' O 0.3499(7) 0.5930(11) 0.4747(13) 0.131(10) Uani 0.40 1 d P D 2

loop_
_atom_site_aniso_label
_atom_site_aniso_U_11
_atom_site_aniso_U_22
_atom_site_aniso_U_33
_atom_site_aniso_U_23
_atom_site_aniso_U_13
_atom_site_aniso_U_12
Rb1 0.0791(5) 0.0301(3) 0.0358(3) -0.0069(3) -0.0179(3) 0.0093(3)
Rb2 0.0702(4) 0.0408(3) 0.0484(4) -0.0089(3) 0.0123(3) -0.0146(3)
O1 0.038(2) 0.0264(19) 0.0271(19) -0.0069(16) 0.0051(16) -0.0009(17)
O2 0.038(3) 0.041(2) 0.098(4) -0.030(3) -0.025(2) 0.006(2)
O3 0.093(4) 0.071(3) 0.039(2) -0.017(2) 0.021(2) -0.050(3)
O4 0.069(3) 0.043(2) 0.028(2) 0.0020(17) -0.0013(19) -0.017(2)
O5 0.086(4) 0.136(6) 0.074(4) -0.019(4) -0.021(3) 0.020(4)
O6 0.111(4) 0.052(3) 0.061(3) 0.001(3) 0.024(3) -0.034(3)
O7 0.044(3) 0.039(2) 0.040(2) -0.0174(19) -0.0173(19) 0.019(2)
O8 0.052(3) 0.040(2) 0.043(2) -0.014(2) -0.007(2) 0.003(2)
O9 0.041(2) 0.046(2) 0.060(3) -0.021(2) -0.008(2) 0.007(2)
O10 0.028(2) 0.037(2) 0.036(2) 0.0095(17) 0.0014(16) 0.0062(18)
O11 0.043(3) 0.071(3) 0.053(3) 0.014(3) -0.009(2) -0.009(2)
O12 0.039(2) 0.065(3) 0.073(3) 0.018(3) -0.021(2) 0.005(2)
O13 0.037(2) 0.034(2) 0.044(2) -0.0126(18) -0.0194(19) 0.0088(18)
O14 0.045(3) 0.046(3) 0.089(4) -0.027(3) -0.020(2) 0.007(2)
O15 0.057(3) 0.056(3) 0.139(4) -0.026(3) -0.045(3) 0.014(2)
O16 0.047(3) 0.050(3) 0.046(3) 0.030(2) 0.008(2) 0.017(2)
O17 0.052(3) 0.064(3) 0.065(3) 0.032(3) 0.012(2) 0.011(2)
O18 0.041(2) 0.052(3) 0.051(3) 0.013(2) 0.012(2) 0.011(2)
C1 0.033(3) 0.030(3) 0.028(3) -0.008(2) 0.007(2) 0.001(3)
C2 0.033(3) 0.029(3) 0.040(3) -0.004(3) 0.007(3) 0.011(3)
C3 0.044(4) 0.047(4) 0.058(4) -0.001(3) 0.004(3) 0.013(3)
C4 0.043(4) 0.058(4) 0.062(5) -0.009(4) 0.020(4) 0.001(3)
C5 0.056(4) 0.052(4) 0.033(3) 0.000(3) 0.010(3) -0.005(3)
C6 0.046(4) 0.034(3) 0.027(3) -0.012(3) 0.010(3) -0.006(3)
C7 0.068(4) 0.032(3) 0.023(3) 0.011(3) -0.018(3) -0.009(3)
C8 0.061(4) 0.030(3) 0.020(3) 0.006(2) -0.008(3) 0.002(3)
C9 0.066(5) 0.032(3) 0.032(3) -0.004(3) -0.014(3) 0.001(3)
C10 0.070(5) 0.046(4) 0.040(4) -0.005(3) -0.028(3) 0.012(4)
C11 0.082(5) 0.038(3) 0.042(4) 0.000(3) -0.031(4) 0.019(3)
C12 0.088(5) 0.024(3) 0.027(3) 0.005(2) -0.029(3) 0.006(3)
C13 0.047(4) 0.027(3) 0.034(3) -0.013(3) -0.012(3) 0.015(3)
C14 0.083(5) 0.023(3) 0.035(3) -0.011(3) -0.020(3) 0.015(3)
C15 0.102(6) 0.028(3) 0.040(4) 0.001(3) -0.022(4) -0.010(4)
C16 0.066(4) 0.048(4) 0.042(4) -0.007(3) -0.010(3) -0.014(3)
C17 0.057(4) 0.037(3) 0.033(3) -0.009(3) -0.010(3) 0.008(3)
C18 0.043(4) 0.034(3) 0.023(3) -0.011(2) -0.010(2) 0.013(3)
C19 0.030(3) 0.039(3) 0.025(3) 0.012(2) 0.002(2) 0.006(3)
C20 0.030(3) 0.043(3) 0.019(3) 0.010(2) -0.004(2) 0.009(3)
C21 0.031(3) 0.069(4) 0.021(3) 0.010(3) 0.004(2) 0.012(3)
C22 0.037(3) 0.058(4) 0.032(3) 0.016(3) -0.008(3) -0.002(3)
C23 0.042(4) 0.040(3) 0.038(3) 0.019(3) -0.005(3) 0.001(3)
C24 0.041(3) 0.030(3) 0.027(3) 0.010(2) -0.003(3) 0.006(3)
C25 0.063(4) 0.044(3) 0.022(3) -0.001(3) -0.001(3) -0.017(3)
C26 0.111(6) 0.029(3) 0.043(4) -0.007(3) -0.040(4) 0.008(4)
C27 0.034(3) 0.054(4) 0.021(3) 0.000(3) -0.003(2) 0.015(3)
C28 0.042(3) 0.034(3) 0.044(3) 0.007(3) -0.005(3) 0.010(3)
C29 0.057(4) 0.033(3) 0.044(4) -0.015(3) 0.020(3) -0.008(3)
C30 0.067(4) 0.027(3) 0.026(3) 0.006(2) 0.000(3) -0.015(3)
C31 0.131(5) 0.116(5) 0.094(5) 0.014(4) -0.008(4) -0.047(4)
C32 0.061(4) 0.048(3) 0.047(3) -0.009(3) 0.008(3) -0.014(3)
C33 0.054(4) 0.067(5) 0.059(4) -0.036(4) -0.024(4) 0.026(4)
C34 0.054(4) 0.030(3) 0.034(3) -0.005(3) -0.009(3) 0.014(3)
C35 0.035(4) 0.049(4) 0.050(4) 0.012(3) -0.007(3) 0.009(3)
C36 0.040(4) 0.042(4) 0.044(4) -0.005(3) -0.006(3) 0.008(3)
C37 0.040(3) 0.032(3) 0.041(3) -0.019(3) -0.015(3) 0.014(3)
C38 0.045(4) 0.032(3) 0.052(4) -0.015(3) -0.015(3) 0.007(3)
C39 0.040(4) 0.040(4) 0.062(4) -0.023(3) -0.017(3) 0.006(3)
C40 0.041(4) 0.075(5) 0.046(4) -0.033(4) -0.017(3) 0.022(4)
C41 0.046(4) 0.073(5) 0.032(3) -0.012(3) -0.012(3) 0.025(4)
C42 0.040(4) 0.053(4) 0.036(3) -0.014(3) -0.006(3) 0.014(3)
C43 0.045(4) 0.034(3) 0.055(4) 0.023(3) 0.016(3) 0.005(3)
C44 0.035(3) 0.042(3) 0.039(3) 0.016(3) 0.004(3) 0.010(3)
C45 0.041(4) 0.048(4) 0.051(4) 0.012(3) 0.011(3) 0.005(3)
C46 0.052(4) 0.051(4) 0.072(5) 0.010(4) 0.004(4) -0.015(4)
C47 0.071(5) 0.033(4) 0.098(6) -0.008(4) 0.029(5) -0.021(4)
C48 0.070(5) 0.023(3) 0.079(5) 0.013(3) 0.026(4) -0.001(3)
C49 0.056(6) 0.031(5) 0.081(7) 0.000 -0.021(5) 0.000
C50 0.048(4) 0.077(5) 0.029(3) 0.003(3) -0.002(3) 0.023(4)
C51 0.082(8) 0.023(5) 0.108(9) 0.000 0.028(7) 0.000
C52 0.050(4) 0.055(4) 0.092(6) -0.032(4) -0.036(4) 0.028(4)
C53 0.049(4) 0.029(3) 0.073(5) -0.005(3) -0.025(4) 0.013(3)
C54 0.075(4) 0.094(4) 0.082(4) 0.036(4) 0.011(3) 0.019(4)
C55 0.049(4) 0.060(4) 0.032(3) 0.017(3) 0.010(3) 0.020(4)
O19 0.058(3) 0.082(4) 0.130(5) 0.013(4) -0.026(3) -0.014(3)
C56 0.157(7) 0.163(7) 0.189(7) -0.004(5) -0.012(5) -0.005(5)
O1W 0.101(3) 0.067(3) 0.060(2) -0.003(2) -0.026(2) 0.006(2)
O20 0.101(3) 0.067(3) 0.060(2) -0.003(2) -0.026(2) 0.006(2)
C57 0.074(6) 0.067(6) 0.063(6) -0.002(4) -0.005(4) 0.012(4)
O2W 0.107(10) 0.175(14) 0.050(6) -0.012(8) 0.014(7) -0.069(9)
O2W' 0.131(18) 0.156(17) 0.104(14) 0.069(12) 0.052(13) 0.110(15)

loop_
_atom_type_symbol
_atom_type_description
_atom_type_scat_dispersion_real
_atom_type_scat_dispersion_imag
_atom_type_scat_source
C C 0.0033 0.0016 'International Tables Vol C Tables 4.2.6.8 and 6.1.1.4'
H H 0.0000 0.0000 'International Tables Vol C Tables 4.2.6.8 and 6.1.1.4'
O O 0.0106 0.0060 'International Tables Vol C Tables 4.2.6.8 and 6.1.1.4'
Rb Rb -0.9393 2.9676 'International Tables Vol C Tables 4.2.6.8 and 6.1.1.4'

loop_
_geom_angle_atom_site_label_1
_geom_angle_atom_site_label_2
_geom_angle_atom_site_label_3
_geom_angle
_geom_angle_site_symmetry_1
_geom_angle_site_symmetry_3
O2 Rb1 O8 140.87(11) . .
O2 Rb1 O7 163.56(11) . .
O8 Rb1 O7 55.32(10) . .
O2 Rb1 O19 88.13(15) . .
O8 Rb1 O19 68.14(14) . .
O7 Rb1 O19 104.44(14) . .
O2 Rb1 O1 52.36(10) . .
O8 Rb1 O1 162.03(10) . .
O7 Rb1 O1 111.28(10) . .
O19 Rb1 O1 129.64(12) . .
O2 Rb1 C10 87.42(15) . .
O8 Rb1 C10 82.94(14) . .
O7 Rb1 C10 93.36(13) . .
O19 Rb1 C10 126.26(16) . .
O1 Rb1 C10 86.31(14) . .
O2 Rb1 C22 88.25(16) . .
O8 Rb1 C22 108.71(14) . .
O7 Rb1 C22 87.01(14) . .
O19 Rb1 C22 67.14(15) . .
O1 Rb1 C22 80.27(13) . .
C10 Rb1 C22 165.72(17) . .
O2 Rb1 O14 64.78(11) . .
O8 Rb1 O14 76.37(11) . .
O7 Rb1 O14 130.61(10) . .
O19 Rb1 O14 60.78(14) . .
O1 Rb1 O14 113.02(10) . .
C10 Rb1 O14 69.09(15) . .
C22 Rb1 O14 120.85(14) . .
O2 Rb1 C11 111.76(15) . .
O8 Rb1 C11 67.40(15) . .
O7 Rb1 C11 68.64(13) . .
O19 Rb1 C11 128.78(16) . .
O1 Rb1 C11 97.37(14) . .
C10 Rb1 C11 24.83(15) . .
C22 Rb1 C11 153.01(16) . .
O14 Rb1 C11 85.02(15) . .
O2 Rb1 C21 111.95(15) . .
O8 Rb1 C21 91.64(13) . .
O7 Rb1 C21 62.92(14) . .
O19 Rb1 C21 74.13(14) . .
O1 Rb1 C21 91.62(12) . .
C10 Rb1 C21 153.59(16) . .
C22 Rb1 C21 24.18(15) . .
O14 Rb1 C21 134.69(14) . .
C11 Rb1 C21 130.65(16) . .
O2 Rb1 C9 72.22(14) . .
O8 Rb1 C9 106.36(13) . .
O7 Rb1 C9 102.73(13) . .
O19 Rb1 C9 140.49(15) . .
O1 Rb1 C9 62.48(12) . .
C10 Rb1 C9 23.87(14) . .
C22 Rb1 C9 142.61(16) . .
O14 Rb1 C9 79.75(14) . .
C11 Rb1 C9 41.78(15) . .
C21 Rb1 C9 144.81(14) . .
O2 Rb1 C23 73.61(14) . .
O8 Rb1 C23 130.83(13) . .
O7 Rb1 C23 96.70(12) . .
O19 Rb1 C23 84.68(14) . .
O1 Rb1 C23 57.46(12) . .
C10 Rb1 C23 143.62(16) . .
C22 Rb1 C23 22.85(14) . .
O14 Rb1 C23 125.20(13) . .
C11 Rb1 C23 145.23(16) . .
C21 Rb1 C23 40.39(15) . .
C9 Rb1 C23 119.91(14) . .
O14 Rb2 O17 143.55(13) . 3_655
O14 Rb2 O16 154.36(12) . 3_655
O17 Rb2 O16 54.78(11) 3_655 3_655
O14 Rb2 O8 79.80(11) . .
O17 Rb2 O8 65.11(11) 3_655 .
O16 Rb2 O8 119.32(10) 3_655 .
O14 Rb2 O13 54.33(11) . .
O17 Rb2 O13 152.20(12) 3_655 .
O16 Rb2 O13 101.83(9) 3_655 .
O8 Rb2 O13 131.98(10) . .
O14 Rb2 C46 83.00(17) . .
O17 Rb2 C46 79.31(17) 3_655 .
O16 Rb2 C46 85.51(15) 3_655 .
O8 Rb2 C46 75.85(15) . .
O13 Rb2 C46 84.43(15) . .
O14 Rb2 C40 100.89(18) . 3_655
O17 Rb2 C40 106.23(17) 3_655 3_655
O16 Rb2 C40 83.21(16) 3_655 3_655
O8 Rb2 C40 123.21(13) . 3_655
O13 Rb2 C40 82.85(15) . 3_655
C46 Rb2 C40 160.88(17) . 3_655
O14 Rb2 O19 62.23(15) . .
O17 Rb2 O19 106.59(14) 3_655 .
O16 Rb2 O19 139.96(14) 3_655 .
O8 Rb2 O19 62.94(11) . .
O13 Rb2 O19 101.17(12) . .
C46 Rb2 O19 129.09(16) . .
C40 Rb2 O19 67.71(16) 3_655 .
O14 Rb2 C47 105.76(16) . .
O17 Rb2 C47 63.50(17) 3_655 .
O16 Rb2 C47 62.56(14) 3_655 .
O8 Rb2 C47 85.26(15) . .
O13 Rb2 C47 93.53(15) . .
C46 Rb2 C47 23.35(16) . .
C40 Rb2 C47 144.16(18) 3_655 .
O19 Rb2 C47 147.01(16) . .
O14 Rb2 C45 67.34(15) . .
O17 Rb2 C45 102.13(15) 3_655 .
O16 Rb2 C45 93.95(13) 3_655 .
O8 Rb2 C45 90.67(13) . .
O13 Rb2 C45 61.17(13) . .
C46 Rb2 C45 23.53(15) . .
C40 Rb2 C45 142.62(16) 3_655 .
O19 Rb2 C45 125.91(15) . .
C47 Rb2 C45 40.47(17) . .
O14 Rb2 C41 123.12(16) . 3_655
O17 Rb2 C41 88.19(15) 3_655 3_655
O16 Rb2 C41 60.36(15) 3_655 3_655
O8 Rb2 C41 128.40(12) . 3_655
O13 Rb2 C41 92.11(13) . 3_655
C46 Rb2 C41 144.27(18) . 3_655
C40 Rb2 C41 23.23(16) 3_655 3_655
O19 Rb2 C41 86.52(15) . 3_655
C47 Rb2 C41 122.57(18) . 3_655
C45 Rb2 C41 139.57(14) . 3_655
O14 Rb2 C39 84.00(15) . 3_655
O17 Rb2 C39 127.70(15) 3_655 3_655
O16 Rb2 C39 91.77(13) 3_655 3_655
O8 Rb2 C39 134.82(12) . 3_655
O13 Rb2 C39 60.24(13) . 3_655
C46 Rb2 C39 143.24(17) . 3_655
C40 Rb2 C39 22.88(15) 3_655 3_655
O19 Rb2 C39 72.15(13) . 3_655
C47 Rb2 C39 139.87(16) . 3_655
C45 Rb2 C39 121.05(15) . 3_655
C41 Rb2 C39 39.87(17) 3_655 3_655
C1 O1 C29 110.8(4) . .
C1 O1 Rb1 130.9(3) . .
C29 O1 Rb1 118.2(3) . .
C30 O2 Rb1 137.7(4) . .
C7 O4 C31 112.0(5) . .
C13 O7 C33 112.0(4) . .
C13 O7 Rb1 127.2(3) . .
C33 O7 Rb1 120.8(3) . .
C34 O8 Rb1 123.9(4) . .
C34 O8 Rb2 132.4(4) . .
Rb1 O8 Rb2 99.29(11) . .
C19 O10 C35 113.4(4) . .
C37 O13 C52 109.2(4) . .
C37 O13 Rb2 135.2(3) . .
C52 O13 Rb2 115.5(3) . .
C53 O14 Rb2 123.8(4) . .
C53 O14 Rb1 127.7(4) . .
Rb2 O14 Rb1 98.61(13) . .
C43 O16 C54 110.9(5) . .
C43 O16 Rb2 137.7(3) . 3_655
C54 O16 Rb2 111.0(4) . 3_655
C55 O17 Rb2 129.2(4) . 3_655
C6 C1 C2 123.1(5) . .
C6 C1 O1 118.3(5) . .
C2 C1 O1 118.6(5) . .
C3 C2 C1 117.6(5) . .
C3 C2 C28 119.9(5) . .
C1 C2 C28 122.6(5) . .
C2 C3 C4 120.1(6) . .
C5 C4 C3 120.4(6) . .
C4 C5 C6 121.5(6) . .
C1 C6 C5 117.2(5) . .
C1 C6 C25 122.6(5) . .
C5 C6 C25 120.2(5) . .
O4 C7 C8 120.0(6) . .
O4 C7 C12 118.1(5) . .
C8 C7 C12 121.9(6) . .
C9 C8 C7 117.5(6) . .
C9 C8 C25 119.9(5) . .
C7 C8 C25 122.6(6) . .
C10 C9 C8 121.9(5) . .
C10 C9 Rb1 69.3(3) . .
C8 C9 Rb1 94.1(3) . .
C9 C10 C11 118.6(6) . .
C9 C10 Rb1 86.8(3) . .
C11 C10 Rb1 80.6(3) . .
C12 C11 C10 122.3(6) . .
C12 C11 Rb1 93.3(3) . .
C10 C11 Rb1 74.6(3) . .
C11 C12 C7 117.5(5) . .
C11 C12 C26 120.3(6) . .
C7 C12 C26 122.2(6) . .
C11 C12 Rb1 64.3(3) . .
C7 C12 Rb1 90.1(3) . .
C26 C12 Rb1 116.1(4) . .
C18 C13 C14 122.8(6) . .
C18 C13 O7 118.9(5) . .
C14 C13 O7 118.3(5) . .
C15 C14 C13 118.0(5) . .
C15 C14 C26 120.4(6) . .
C13 C14 C26 121.6(6) . .
C14 C15 C16 121.1(6) . .
C17 C16 C15 119.7(6) . .
C16 C17 C18 121.0(6) . .
C13 C18 C17 117.2(5) . .
C13 C18 C27 123.1(5) . .
C17 C18 C27 119.6(5) . .
C24 C19 C20 122.7(5) . .
C24 C19 O10 118.5(5) . .
C20 C19 O10 118.8(5) . .
C21 C20 C19 116.9(5) . .
C21 C20 C27 121.2(5) . .
C19 C20 C27 121.9(5) . .
C22 C21 C20 121.7(5) . .
C22 C21 Rb1 72.6(3) . .
C20 C21 Rb1 100.9(3) . .
C23 C22 C21 119.8(6) . .
C23 C22 Rb1 92.0(3) . .
C21 C22 Rb1 83.2(3) . .
C22 C23 C24 121.6(6) . .
C22 C23 Rb1 65.1(3) . .
C24 C23 Rb1 99.6(3) . .
C23 C24 C19 117.1(5) . .
C23 C24 C28 120.0(5) . .
C19 C24 C28 123.0(5) . .
C8 C25 C6 116.4(4) . .
C12 C26 C14 115.2(5) . .
C18 C27 C20 114.3(4) . .
C24 C28 C2 114.6(4) . .
O1 C29 C30 112.5(5) . .
O3 C30 O2 126.1(6) . .
O3 C30 C29 117.0(6) . .
O2 C30 C29 116.9(5) . .
O4 C31 C32 118.3(7) . .
O6 C32 O5 124.0(7) . .
O6 C32 C31 117.1(7) . .
O5 C32 C31 118.9(7) . .
O7 C33 C34 111.0(5) . .
O8 C34 O9 124.7(5) . .
O8 C34 C33 124.9(5) . .
O9 C34 C33 110.4(5) . .
O8 C34 Rb1 40.4(3) . .
O9 C34 Rb1 163.6(4) . .
C33 C34 Rb1 85.0(3) . .
O10 C35 C36 110.0(5) . .
O11 C36 O12 123.9(6) . .
O11 C36 C35 124.1(6) . .
O12 C36 C35 111.9(6) . .
C42 C37 O13 118.2(5) . .
C42 C37 C38 122.0(5) . .
O13 C37 C38 119.8(5) . .
C39 C38 C37 117.4(6) . .
C39 C38 C49 121.0(5) . .
C37 C38 C49 121.6(5) . .
C40 C39 C38 121.2(6) . .
C40 C39 Rb2 68.3(3) . 3_655
C38 C39 Rb2 99.4(3) . 3_655
C39 C40 C41 121.0(6) . .
C39 C40 Rb2 88.8(4) . 3_655
C41 C40 Rb2 87.3(4) . 3_655
C40 C41 C42 120.3(6) . .
C40 C41 Rb2 69.5(3) . 3_655
C42 C41 Rb2 99.4(4) . 3_655
C37 C42 C41 118.1(6) . .
C37 C42 C50 120.5(5) . .
C41 C42 C50 121.4(6) . .
C48 C43 C44 123.9(6) . .
C48 C43 O16 118.3(6) . .
C44 C43 O16 117.7(6) . .
C43 C44 C45 116.0(6) . .
C43 C44 C50 123.4(6) . .
C45 C44 C50 120.6(5) . .
C46 C45 C44 121.6(6) . .
C46 C45 Rb2 69.7(4) . .
C44 C45 Rb2 97.5(3) . .
C47 C46 C45 120.5(7) . .
C47 C46 Rb2 86.7(4) . .
C45 C46 Rb2 86.8(4) . .
C46 C47 C48 120.2(7) . .
C46 C47 Rb2 69.9(4) . .
C48 C47 Rb2 95.9(4) . .
C43 C48 C47 117.6(6) . .
C43 C48 C51 121.8(6) . .
C47 C48 C51 120.5(6) . .
C38 C49 C38 114.8(7) . 3_655
C44 C50 C42 116.1(5) . .
C48 C51 C48 115.7(7) 3_655 .
O13 C52 C53 110.6(5) . .
O14 C53 O15 125.4(6) . .
O14 C53 C52 124.8(5) . .
O15 C53 C52 109.8(5) . .
O14 C53 Rb2 40.2(3) . .
O15 C53 Rb2 147.6(5) . .
C52 C53 Rb2 92.5(4) . .
O16 C54 C55 111.3(6) . .
O18 C55 O17 126.0(6) . .
O18 C55 C54 118.6(6) . .
O17 C55 C54 115.2(6) . .
C56 O19 Rb1 118.9(6) . .
C56 O19 Rb2 124.6(6) . .
Rb1 O19 Rb2 93.79(15) . .

loop_
_geom_bond_atom_site_label_1
_geom_bond_atom_site_label_2
_geom_bond_distance
_geom_bond_site_symmetry_2
Rb1 O2 2.773(4) .
Rb1 O8 2.917(4) .
Rb1 O7 2.968(4) .
Rb1 O19 3.020(6) .
Rb1 O1 3.183(3) .
Rb1 C10 3.196(6) .
Rb1 C22 3.199(5) .
Rb1 O14 3.227(4) .
Rb1 C11 3.270(6) .
Rb1 C21 3.329(5) .
Rb1 C9 3.412(6) .
Rb1 C23 3.524(5) .
Rb2 O14 2.818(4) .
Rb2 O17 2.849(4) 3_655
Rb2 O16 3.084(4) 3_655
Rb2 O8 3.105(4) .
Rb2 O13 3.146(3) .
Rb2 C46 3.248(6) .
Rb2 C40 3.254(6) 3_655
Rb2 O19 3.263(5) .
Rb2 C47 3.452(7) .
Rb2 C45 3.458(6) .
Rb2 C41 3.471(6) 3_655
Rb2 C39 3.502(6) 3_655
O1 C1 1.400(6) .
O1 C29 1.437(6) .
O2 C30 1.266(7) .
O3 C30 1.220(6) .
O4 C7 1.378(7) .
O4 C31 1.406(9) .
O5 C32 1.287(8) .
O6 C32 1.203(8) .
O7 C13 1.405(7) .
O7 C33 1.433(7) .
O8 C34 1.217(6) .
O9 C34 1.307(6) .
O10 C19 1.397(6) .
O10 C35 1.418(6) .
O11 C36 1.200(7) .
O12 C36 1.317(7) .
O13 C37 1.397(6) .
O13 C52 1.437(7) .
O14 C53 1.199(7) .
O15 C53 1.286(7) .
O16 C43 1.418(7) .
O16 C54 1.423(8) .
O16 Rb2 3.084(4) 3_655
O17 C55 1.260(7) .
O17 Rb2 2.849(4) 3_655
O18 C55 1.233(7) .
C1 C6 1.382(7) .
C1 C2 1.389(7) .
C2 C3 1.388(8) .
C2 C28 1.517(8) .
C3 C4 1.391(9) .
C4 C5 1.360(9) .
C5 C6 1.385(8) .
C6 C25 1.522(8) .
C7 C8 1.403(8) .
C7 C12 1.408(9) .
C8 C9 1.396(8) .
C8 C25 1.503(8) .
C9 C10 1.383(8) .
C10 C11 1.392(8) .
C11 C12 1.382(9) .
C12 C26 1.520(8) .
C13 C18 1.386(7) .
C13 C14 1.399(8) .
C14 C15 1.374(9) .
C14 C26 1.523(8) .
C15 C16 1.389(9) .
C16 C17 1.386(8) .
C17 C18 1.401(8) .
C18 C27 1.504(8) .
C19 C24 1.396(7) .
C19 C20 1.396(7) .
C20 C21 1.396(8) .
C20 C27 1.516(8) .
C21 C22 1.373(8) .
C22 C23 1.369(8) .
C23 C24 1.395(8) .
C24 C28 1.516(8) .
C29 C30 1.500(8) .
C31 C32 1.459(10) .
C33 C34 1.499(8) .
C35 C36 1.498(8) .
C37 C42 1.387(8) .
C37 C38 1.400(8) .
C38 C39 1.396(8) .
C38 C49 1.515(7) .
C39 C40 1.362(9) .
C39 Rb2 3.502(6) 3_655
C40 C41 1.371(9) .
C40 Rb2 3.254(6) 3_655
C41 C42 1.403(8) .
C41 Rb2 3.471(6) 3_655
C42 C50 1.526(9) .
C43 C48 1.381(9) .
C43 C44 1.388(8) .
C44 C45 1.399(8) .
C44 C50 1.480(8) .
C45 C46 1.383(9) .
C46 C47 1.370(9) .
C47 C48 1.403(10) .
C48 C51 1.529(8) .
C49 C38 1.515(7) 3_655
C51 C48 1.529(8) 3_655
C52 C53 1.498(8) .
C54 C55 1.513(9) .
O19 C56 1.465(13) .

loop_
_geom_hbond_atom_site_label_D
_geom_hbond_atom_site_label_H
_geom_hbond_atom_site_label_A
_geom_hbond_distance_DH
_geom_hbond_distance_HA
_geom_hbond_distance_DA
_geom_hbond_angle_DHA
_geom_hbond_site_symmetry_A
O3 H3 O2W 0.97 1.97 2.901(13) 159.8 .
O9 H9 O17 0.98 1.56 2.525(6) 170.2 3_655
O12 H12 O18 0.97 1.63 2.578(6) 163.3 2_554
O15 H15 O2 0.97 1.51 2.458(6) 162.5 .
O19 H19 O2W 0.82 2.23 2.825(15) 129.9 7_565
O19 H19 O2W' 0.82 2.07 2.47(2) 109.6 7_565
O1W H1WA O5 0.93 1.96 2.833(8) 154.1 .
O1W H1WB O11 0.92 2.07 2.792(6) 134.2 .
O20 H20 O4 0.82 2.45 2.826(6) 108.7 .
